data_4081875
loop_
_publ_author_name
'Lu, Zhenpin'
'Wang, Yuwen'
'Liu, Jia'
'Lin, Yue-jian'
'Li, Zhen Hua'
'Wang, Huadong'

_publ_section_title
;
 Synthesis and Reactivity of the CO2Adducts of
 Amine/Bis(2,4,6-tris(trifluoromethyl)phenyl)borane Pairs
;
_journal_issue 22
_journal_name_full Organometallics
_journal_page_first 6753
_journal_paper_doi 10.1021/om4007246
_journal_volume 32
_journal_year 2013
_chemical_formula_sum 'C23 H14 B F18 N O2'
_chemical_formula_weight 689.16
_chemical_name_systematic
; 
 ? 
;
_space_group_IT_number 14
_symmetry_cell_setting monoclinic
_symmetry_space_group_name_Hall '-P 2ybc'
_symmetry_space_group_name_H-M 'P 1 21/c 1'
_atom_sites_solution_hydrogens geom
_atom_sites_solution_primary direct
_atom_sites_solution_secondary difmap
_audit_creation_method SHELXL-97
_cell_angle_alpha 90.00
_cell_angle_beta 110.768(2)
_cell_angle_gamma 90.00
_cell_formula_units_Z 4
_cell_length_a 9.3414(11)
_cell_length_b 24.179(3)
_cell_length_c 12.2924(15)
_cell_measurement_reflns_used 2935
_cell_measurement_temperature 173(2)
_cell_measurement_theta_max 22.74
_cell_measurement_theta_min 2.33
_cell_volume 2596.0(5)
_computing_cell_refinement 'Bruker SAINT'
_computing_data_collection 'Bruker APEX2'
_computing_data_reduction 'Bruker SAINT'
_computing_molecular_graphics 'Bruker SHELXTL'
_computing_publication_material 'Bruker SHELXTL'
_computing_structure_refinement 'SHELXL-97 (Sheldrick, 1997)'
_computing_structure_solution 'SHELXS-97 (Sheldrick, 1990)'
_diffrn_ambient_temperature 173(2)
_diffrn_measured_fraction_theta_full 0.996
_diffrn_measured_fraction_theta_max 0.996
_diffrn_measurement_device_type 'Bruker APEX-II CCD'
_diffrn_measurement_method '\f and \w scans'
_diffrn_radiation_monochromator graphite
_diffrn_radiation_source 'fine-focus sealed tube'
_diffrn_radiation_type MoK\a
_diffrn_radiation_wavelength 0.71073
_diffrn_reflns_av_R_equivalents 0.0480
_diffrn_reflns_av_sigmaI/netI 0.0608
_diffrn_reflns_limit_h_max 12
_diffrn_reflns_limit_h_min -10
_diffrn_reflns_limit_k_max 31
_diffrn_reflns_limit_k_min -31
_diffrn_reflns_limit_l_max 11
_diffrn_reflns_limit_l_min -16
_diffrn_reflns_number 15597
_diffrn_reflns_theta_full 27.58
_diffrn_reflns_theta_max 27.58
_diffrn_reflns_theta_min 1.68
_diffrn_standards_number 0
_exptl_absorpt_coefficient_mu 0.199
_exptl_absorpt_correction_T_max 0.9843
_exptl_absorpt_correction_T_min 0.9804
_exptl_absorpt_correction_type none
_exptl_crystal_colour colourless
_exptl_crystal_density_diffrn 1.763
_exptl_crystal_density_method 'not measured'
_exptl_crystal_description block
_exptl_crystal_F_000 1368
_exptl_crystal_size_max 0.10
_exptl_crystal_size_mid 0.08
_exptl_crystal_size_min 0.08
_refine_diff_density_max 0.599
_refine_diff_density_min -0.423
_refine_diff_density_rms 0.058
_refine_ls_extinction_method none
_refine_ls_goodness_of_fit_ref 1.013
_refine_ls_hydrogen_treatment mixed
_refine_ls_matrix_type full
_refine_ls_number_parameters 458
_refine_ls_number_reflns 5984
_refine_ls_number_restraints 87
_refine_ls_restrained_S_all 1.112
_refine_ls_R_factor_all 0.1053
_refine_ls_R_factor_gt 0.0536
_refine_ls_shift/su_max 0.003
_refine_ls_shift/su_mean 0.000
_refine_ls_structure_factor_coef Fsqd
_refine_ls_weighting_details 'calc w=1/[\s^2^(Fo^2^)+(0.0655P)^2^+1.3065P] where P=(Fo^2^+2Fc^2^)/3'
_refine_ls_weighting_scheme calc
_refine_ls_wR_factor_gt 0.1265
_refine_ls_wR_factor_ref 0.1518
_reflns_number_gt 3471
_reflns_number_total 5984
_reflns_threshold_expression >2sigma(I)
_cod_data_source_file om4007246_si_001.cif
_cod_data_source_block 3b
_cod_depositor_comments
;
The following automatic conversions were performed:

'_symmetry_cell_setting' value 'Monoclinic' changed to 'monoclinic'
according to /home/saulius/struct/CIF-dictionaries/cif_core.dic
dictionary named 'cif_core.dic' version 2.4.2 from 2011-04-26.

Automatic conversion script
Id: cif_fix_values 1891 2012-01-12 08:04:46Z andrius 
;
_cod_original_sg_symbol_H-M P2(1)/c
_cod_database_code 4081875

loop_
_symmetry_equiv_pos_as_xyz
'x, y, z'
'-x, y+1/2, -z+1/2'
'-x, -y, -z'
'x, -y-1/2, z-1/2'

loop_
_atom_site_label
_atom_site_type_symbol
_atom_site_fract_x
_atom_site_fract_y
_atom_site_fract_z
_atom_site_U_iso_or_equiv
_atom_site_adp_type
_atom_site_occupancy
_atom_site_symmetry_multiplicity
_atom_site_calc_flag
_atom_site_refinement_flags
_atom_site_disorder_assembly
_atom_site_disorder_group
B1 B 0.2861(4) 0.15779(13) 0.0538(3) 0.0248(7) Uani 1 1 d . . .
F1 F 0.3511(2) 0.02524(7) 0.05882(17) 0.0436(5) Uani 1 1 d . . .
F2 F 0.1430(2) 0.04958(8) -0.07615(17) 0.0415(5) Uani 1 1 d . . .
F3 F 0.2996(2) -0.00511(7) -0.11313(19) 0.0509(5) Uani 1 1 d . . .
F4 F 0.6141(4) 0.05968(10) -0.2997(3) 0.1094(12) Uani 1 1 d U . .
F5 F 0.4706(3) 0.12239(14) -0.3970(2) 0.0850(8) Uani 1 1 d . . .
F6 F 0.6917(3) 0.14288(11) -0.2877(2) 0.0749(8) Uani 1 1 d . . .
F7 F 0.4092(2) 0.27686(7) -0.06048(16) 0.0397(5) Uani 1 1 d . . .
F8 F 0.6458(2) 0.25506(8) -0.00311(18) 0.0466(5) Uani 1 1 d . . .
F9 F 0.5193(2) 0.24054(8) 0.10779(16) 0.0471(5) Uani 1 1 d . . .
F10 F 0.5703(13) 0.1293(8) 0.1996(11) 0.057(5) Uani 0.190(8) 1 d PDU A 1
F11 F 0.6065(19) 0.0662(7) 0.313(2) 0.087(6) Uani 0.190(8) 1 d PDU A 1
F12 F 0.591(2) 0.1374(8) 0.3744(14) 0.0657(11) Uani 0.190(8) 1 d PDU A 1
F13 F 0.2211(13) 0.0283(5) 0.5034(5) 0.100(4) Uani 0.558(15) 1 d PU B 1
F14 F 0.1163(15) -0.0279(3) 0.3762(9) 0.085(3) Uani 0.558(15) 1 d PU B 1
F15 F -0.0078(11) 0.0411(4) 0.4042(10) 0.103(3) Uani 0.558(15) 1 d PU B 1
F10' F 0.5909(4) 0.0845(3) 0.2297(6) 0.118(3) Uani 0.810(8) 1 d PDU A 2
F11' F 0.5397(3) 0.16780(18) 0.2503(4) 0.0838(17) Uani 0.810(8) 1 d PDU A 2
F12' F 0.6017(5) 0.1153(2) 0.3945(3) 0.0657(11) Uani 0.810(8) 1 d PD A 2
F13' F 0.083(2) 0.0513(3) 0.4625(11) 0.088(4) Uani 0.442(15) 1 d PDU B 2
F14' F 0.0281(19) -0.0160(6) 0.3494(9) 0.105(5) Uani 0.442(15) 1 d PDU B 2
F15' F 0.2566(11) -0.0040(6) 0.4721(12) 0.109(4) Uani 0.442(15) 1 d PDU B 2
F16 F -0.1322(2) 0.07663(9) -0.0204(2) 0.0594(6) Uani 1 1 d . . .
F17 F -0.1263(2) 0.15792(11) 0.0494(2) 0.0710(7) Uani 1 1 d . . .
F18 F -0.0045(2) 0.14031(8) -0.06424(16) 0.0449(5) Uani 1 1 d . . .
N1 N 0.0687(3) 0.27987(10) 0.0317(2) 0.0335(6) Uani 1 1 d . . .
O1 O 0.2302(2) 0.21019(8) 0.02975(17) 0.0280(4) Uani 1 1 d . . .
O2 O 0.1794(3) 0.22813(9) 0.19399(19) 0.0430(6) Uani 1 1 d . . .
C1 C 0.1583(3) 0.23945(12) 0.0943(3) 0.0305(7) Uani 1 1 d . . .
C2 C 0.0486(4) 0.29406(14) -0.0892(3) 0.0395(8) Uani 1 1 d . . .
H2A H 0.1300 0.2759 -0.1105 0.047 Uiso 1 1 calc R . .
H2B H 0.0598 0.3345 -0.0954 0.047 Uiso 1 1 calc R . .
C3 C -0.1055(4) 0.27639(19) -0.1736(3) 0.0564(10) Uani 1 1 d . . .
H3A H -0.1124 0.2359 -0.1745 0.085 Uiso 1 1 calc R . .
H3B H -0.1180 0.2898 -0.2517 0.085 Uiso 1 1 calc R . .
H3C H -0.1864 0.2920 -0.1494 0.085 Uiso 1 1 calc R . .
C4 C -0.0137(4) 0.31300(14) 0.0911(3) 0.0388(8) Uani 1 1 d . . .
H4A H -0.0588 0.2880 0.1341 0.047 Uiso 1 1 calc R . .
H4B H -0.0987 0.3330 0.0322 0.047 Uiso 1 1 calc R . .
C5 C 0.0884(4) 0.35386(15) 0.1742(3) 0.0528(10) Uani 1 1 d . . .
H5A H 0.1695 0.3341 0.2351 0.079 Uiso 1 1 calc R . .
H5B H 0.0282 0.3758 0.2096 0.079 Uiso 1 1 calc R . .
H5C H 0.1343 0.3784 0.1322 0.079 Uiso 1 1 calc R . .
C6 C 0.3824(3) 0.14109(11) -0.0265(2) 0.0242(6) Uani 1 1 d . . .
C7 C 0.3733(3) 0.08890(11) -0.0811(3) 0.0269(6) Uani 1 1 d . . .
C8 C 0.4373(3) 0.07916(12) -0.1654(3) 0.0304(7) Uani 1 1 d . . .
H8 H 0.4281 0.0437 -0.2004 0.036 Uiso 1 1 calc R . .
C9 C 0.5144(3) 0.12088(12) -0.1985(3) 0.0313(7) Uani 1 1 d . . .
C10 C 0.5331(3) 0.17146(12) -0.1435(3) 0.0299(7) Uani 1 1 d . . .
H10 H 0.5892 0.1998 -0.1641 0.036 Uiso 1 1 calc R . .
C11 C 0.4711(3) 0.18146(11) -0.0584(2) 0.0257(6) Uani 1 1 d . . .
C12 C 0.2919(4) 0.04002(12) -0.0527(3) 0.0327(7) Uani 1 1 d . . .
C13 C 0.5749(4) 0.11101(14) -0.2937(3) 0.0463(9) Uani 1 1 d . . .
C14 C 0.5085(3) 0.23834(12) -0.0029(3) 0.0305(7) Uani 1 1 d . . .
C15 C 0.2461(3) 0.12019(11) 0.1458(3) 0.0267(6) Uani 1 1 d . . .
C16 C 0.3573(3) 0.10208(12) 0.2507(3) 0.0306(7) Uani 1 1 d . A .
C17 C 0.3210(4) 0.07087(13) 0.3321(3) 0.0369(7) Uani 1 1 d . . .
H17 H 0.3993 0.0597 0.4021 0.044 Uiso 1 1 calc R . .
C18 C 0.1713(4) 0.05621(13) 0.3112(3) 0.0405(8) Uani 1 1 d . B .
C19 C 0.0585(4) 0.07271(13) 0.2096(3) 0.0387(8) Uani 1 1 d . . .
H19 H -0.0450 0.0627 0.1951 0.046 Uiso 1 1 calc R . .
C20 C 0.0948(3) 0.10358(12) 0.1289(3) 0.0306(7) Uani 1 1 d . . .
C21 C 0.5230(4) 0.11569(15) 0.2802(3) 0.0417(8) Uani 1 1 d D . .
C22 C 0.1293(6) 0.02281(17) 0.3982(4) 0.0584(11) Uani 1 1 d D . .
C23 C -0.0400(4) 0.11965(14) 0.0229(3) 0.0392(8) Uani 1 1 d . . .

loop_
_atom_site_aniso_label
_atom_site_aniso_U_11
_atom_site_aniso_U_22
_atom_site_aniso_U_33
_atom_site_aniso_U_23
_atom_site_aniso_U_13
_atom_site_aniso_U_12
B1 0.0250(16) 0.0248(15) 0.0219(16) 0.0010(13) 0.0051(13) -0.0033(12)
F1 0.0552(12) 0.0290(9) 0.0463(12) 0.0107(8) 0.0178(10) -0.0005(8)
F2 0.0344(10) 0.0422(10) 0.0509(12) -0.0043(9) 0.0187(9) -0.0075(8)
F3 0.0698(13) 0.0278(9) 0.0711(14) -0.0160(9) 0.0446(12) -0.0128(9)
F4 0.200(3) 0.0530(15) 0.145(3) 0.0139(16) 0.148(3) 0.0333(18)
F5 0.0894(19) 0.133(2) 0.0388(14) -0.0090(15) 0.0305(13) -0.0078(17)
F6 0.0722(16) 0.0964(19) 0.0809(18) -0.0218(15) 0.0578(14) -0.0242(14)
F7 0.0430(10) 0.0259(9) 0.0491(12) 0.0020(8) 0.0150(9) 0.0001(8)
F8 0.0347(10) 0.0405(11) 0.0663(14) -0.0094(10) 0.0200(9) -0.0143(8)
F9 0.0550(12) 0.0518(12) 0.0315(10) -0.0095(9) 0.0115(9) -0.0178(9)
F10 0.033(6) 0.084(10) 0.043(7) 0.039(7) 0.002(4) -0.011(6)
F11 0.062(8) 0.082(9) 0.115(11) 0.033(8) 0.029(7) 0.035(6)
F12 0.0565(15) 0.087(3) 0.0362(17) 0.0197(17) -0.0053(13) -0.012(2)
F13 0.128(7) 0.132(7) 0.039(3) 0.016(4) 0.027(3) -0.064(5)
F14 0.145(7) 0.042(3) 0.099(6) 0.002(3) 0.082(5) -0.025(4)
F15 0.088(5) 0.146(7) 0.108(6) 0.060(5) 0.073(5) 0.017(4)
F10' 0.0399(19) 0.170(5) 0.144(5) -0.118(5) 0.031(3) -0.008(3)
F11' 0.0364(16) 0.075(3) 0.120(3) 0.047(2) 0.0040(17) -0.0166(15)
F12' 0.0565(15) 0.087(3) 0.0362(17) 0.0197(17) -0.0053(13) -0.012(2)
F13' 0.156(9) 0.061(4) 0.087(7) 0.007(4) 0.093(7) 0.005(5)
F14' 0.146(8) 0.097(7) 0.072(5) 0.006(5) 0.040(6) -0.085(6)
F15' 0.143(7) 0.120(7) 0.088(6) 0.069(6) 0.070(5) 0.037(6)
F16 0.0446(12) 0.0646(14) 0.0589(14) 0.0004(11) 0.0058(10) -0.0271(10)
F17 0.0458(12) 0.0895(17) 0.0715(16) -0.0119(14) 0.0130(11) 0.0268(12)
F18 0.0409(10) 0.0472(11) 0.0369(11) 0.0092(9) 0.0020(9) -0.0047(9)
N1 0.0406(14) 0.0339(14) 0.0279(14) 0.0010(11) 0.0143(12) 0.0083(11)
O1 0.0344(11) 0.0247(10) 0.0278(11) 0.0015(8) 0.0147(9) 0.0025(8)
O2 0.0657(15) 0.0380(12) 0.0305(13) 0.0049(10) 0.0236(11) 0.0127(11)
C1 0.0379(16) 0.0267(14) 0.0299(17) 0.0019(13) 0.0156(14) 0.0029(12)
C2 0.0505(19) 0.0380(18) 0.0331(18) 0.0095(14) 0.0188(15) 0.0071(15)
C3 0.048(2) 0.081(3) 0.039(2) 0.007(2) 0.0144(17) 0.010(2)
C4 0.0365(17) 0.0410(18) 0.0379(18) -0.0020(15) 0.0120(14) 0.0065(14)
C5 0.059(2) 0.043(2) 0.051(2) -0.0092(17) 0.0125(19) 0.0057(17)
C6 0.0234(13) 0.0240(14) 0.0238(14) 0.0032(11) 0.0067(11) 0.0009(11)
C7 0.0255(14) 0.0255(14) 0.0284(15) 0.0043(12) 0.0081(12) 0.0018(11)
C8 0.0328(16) 0.0274(15) 0.0311(17) -0.0014(12) 0.0117(13) 0.0033(12)
C9 0.0327(16) 0.0327(16) 0.0304(16) 0.0042(13) 0.0135(13) 0.0051(13)
C10 0.0279(15) 0.0306(15) 0.0313(16) 0.0049(13) 0.0107(12) -0.0003(12)
C11 0.0247(14) 0.0241(14) 0.0266(15) 0.0014(12) 0.0069(11) 0.0004(11)
C12 0.0385(18) 0.0241(15) 0.0369(18) -0.0032(13) 0.0150(14) -0.0024(12)
C13 0.059(2) 0.042(2) 0.048(2) 0.0013(16) 0.0305(19) 0.0032(17)
C14 0.0270(15) 0.0318(15) 0.0323(16) -0.0018(13) 0.0099(12) -0.0074(12)
C15 0.0321(15) 0.0224(13) 0.0283(16) -0.0001(12) 0.0141(12) 0.0012(11)
C16 0.0378(16) 0.0262(14) 0.0278(16) 0.0003(12) 0.0117(13) 0.0005(13)
C17 0.055(2) 0.0304(16) 0.0240(16) 0.0020(13) 0.0130(15) 0.0022(15)
C18 0.065(2) 0.0286(16) 0.0359(19) -0.0003(14) 0.0284(17) -0.0072(15)
C19 0.0465(19) 0.0322(16) 0.044(2) -0.0046(15) 0.0247(16) -0.0104(14)
C20 0.0349(16) 0.0270(15) 0.0328(17) -0.0019(13) 0.0154(13) -0.0035(12)
C21 0.0385(18) 0.051(2) 0.0275(18) 0.0028(16) 0.0019(15) 0.0032(15)
C22 0.095(3) 0.046(2) 0.048(2) 0.0031(19) 0.042(3) -0.015(2)
C23 0.0335(17) 0.0398(18) 0.044(2) -0.0006(16) 0.0138(15) -0.0022(14)

loop_
_atom_type_symbol
_atom_type_description
_atom_type_scat_dispersion_real
_atom_type_scat_dispersion_imag
_atom_type_scat_source
C C 0.0033 0.0016 'International Tables Vol C Tables 4.2.6.8 and 6.1.1.4'
H H 0.0000 0.0000 'International Tables Vol C Tables 4.2.6.8 and 6.1.1.4'
B B 0.0013 0.0007 'International Tables Vol C Tables 4.2.6.8 and 6.1.1.4'
N N 0.0061 0.0033 'International Tables Vol C Tables 4.2.6.8 and 6.1.1.4'
O O 0.0106 0.0060 'International Tables Vol C Tables 4.2.6.8 and 6.1.1.4'
F F 0.0171 0.0103 'International Tables Vol C Tables 4.2.6.8 and 6.1.1.4'

loop_
_geom_angle_atom_site_label_1
_geom_angle_atom_site_label_2
_geom_angle_atom_site_label_3
_geom_angle
O1 B1 C15 121.1(3)
O1 B1 C6 110.8(2)
C15 B1 C6 128.0(2)
C1 N1 C2 125.5(3)
C1 N1 C4 116.3(3)
C2 N1 C4 118.2(2)
B1 O1 C1 124.8(2)
O2 C1 N1 126.6(3)
O2 C1 O1 121.7(3)
N1 C1 O1 111.8(3)
N1 C2 C3 112.2(3)
N1 C2 H2A 109.2
C3 C2 H2A 109.2
N1 C2 H2B 109.2
C3 C2 H2B 109.2
H2A C2 H2B 107.9
C2 C3 H3A 109.5
C2 C3 H3B 109.5
H3A C3 H3B 109.5
C2 C3 H3C 109.5
H3A C3 H3C 109.5
H3B C3 H3C 109.5
N1 C4 C5 112.3(3)
N1 C4 H4A 109.2
C5 C4 H4A 109.2
N1 C4 H4B 109.2
C5 C4 H4B 109.2
H4A C4 H4B 107.9
C4 C5 H5A 109.5
C4 C5 H5B 109.5
H5A C5 H5B 109.5
C4 C5 H5C 109.5
H5A C5 H5C 109.5
H5B C5 H5C 109.5
C7 C6 C11 115.1(3)
C7 C6 B1 124.2(2)
C11 C6 B1 120.3(2)
C8 C7 C6 122.4(3)
C8 C7 C12 115.1(3)
C6 C7 C12 122.5(3)
C9 C8 C7 120.2(3)
C9 C8 H8 119.9
C7 C8 H8 119.9
C10 C9 C8 119.5(3)
C10 C9 C13 120.7(3)
C8 C9 C13 119.8(3)
C9 C10 C11 120.7(3)
C9 C10 H10 119.6
C11 C10 H10 119.6
C10 C11 C6 121.9(3)
C10 C11 C14 113.9(2)
C6 C11 C14 124.1(3)
F1 C12 F3 105.6(2)
F1 C12 F2 106.8(3)
F3 C12 F2 106.2(2)
F1 C12 C7 112.8(2)
F3 C12 C7 112.3(3)
F2 C12 C7 112.7(2)
F4 C13 F6 108.5(3)
F4 C13 F5 105.6(3)
F6 C13 F5 104.2(3)
F4 C13 C9 112.9(3)
F6 C13 C9 113.6(3)
F5 C13 C9 111.4(3)
F7 C14 F9 107.6(2)
F7 C14 F8 105.9(2)
F9 C14 F8 105.3(2)
F7 C14 C11 112.9(2)
F9 C14 C11 114.7(2)
F8 C14 C11 109.8(2)
C16 C15 C20 114.9(3)
C16 C15 B1 123.0(3)
C20 C15 B1 122.1(3)
C17 C16 C15 122.7(3)
C17 C16 C21 116.2(3)
C15 C16 C21 121.1(3)
C18 C17 C16 119.8(3)
C18 C17 H17 120.1
C16 C17 H17 120.1
C17 C18 C19 119.7(3)
C17 C18 C22 120.7(3)
C19 C18 C22 119.6(3)
C20 C19 C18 120.4(3)
C20 C19 H19 119.8
C18 C19 H19 119.8
C19 C20 C15 122.5(3)
C19 C20 C23 114.8(3)
C15 C20 C23 122.7(3)
F12 C21 F10 114.8(12)
F12 C21 F10' 122.0(11)
F10 C21 F10' 53.2(8)
F12 C21 F12' 25.8(8)
F10 C21 F12' 127.7(6)
F10' C21 F12' 108.9(4)
F12 C21 F11' 77.4(9)
F10 C21 F11' 55.3(9)
F10' C21 F11' 107.2(5)
F12' C21 F11' 102.7(3)
F12 C21 F11 92.4(12)
F10 C21 F11 97.8(11)
F10' C21 F11 47.1(8)
F12' C21 F11 69.4(10)
F11' C21 F11 140.7(8)
F12 C21 C16 118.1(11)
F10 C21 C16 119.2(6)
F10' C21 C16 113.7(3)
F12' C21 C16 112.9(3)
F11' C21 C16 110.7(3)
F11 C21 C16 107.6(8)
F13' C22 F14 130.9(6)
F13' C22 F13 63.6(6)
F14 C22 F13 107.4(7)
F13' C22 F14' 109.4(8)
F14 C22 F14' 37.3(6)
F13 C22 F14' 130.5(6)
F13' C22 F15' 104.8(7)
F14 C22 F15' 71.1(6)
F13 C22 F15' 43.1(5)
F14' C22 F15' 106.2(7)
F13' C22 F15 41.2(6)
F14 C22 F15 107.7(6)
F13 C22 F15 102.4(6)
F14' C22 F15 73.9(7)
F15' C22 F15 135.7(5)
F13' C22 C18 113.3(5)
F14 C22 C18 113.8(5)
F13 C22 C18 114.4(4)
F14' C22 C18 112.7(6)
F15' C22 C18 110.0(5)
F15 C22 C18 110.3(4)
F18 C23 F16 106.4(3)
F18 C23 F17 106.3(3)
F16 C23 F17 106.1(3)
F18 C23 C20 115.1(3)
F16 C23 C20 111.6(3)
F17 C23 C20 111.0(3)

loop_
_geom_bond_atom_site_label_1
_geom_bond_atom_site_label_2
_geom_bond_distance
B1 O1 1.362(4)
B1 C15 1.595(4)
B1 C6 1.605(4)
F1 C12 1.332(4)
F2 C12 1.337(3)
F3 C12 1.336(3)
F4 C13 1.303(4)
F5 C13 1.327(4)
F6 C13 1.316(4)
F7 C14 1.328(3)
F8 C14 1.346(3)
F9 C14 1.329(4)
F10 C21 1.263(11)
F11 C21 1.408(12)
F12 C21 1.225(16)
F13 C22 1.281(7)
F14 C22 1.253(8)
F15 C22 1.382(8)
F10' C21 1.279(5)
F11' C21 1.337(5)
F12' C21 1.336(5)
F13' C22 1.234(8)
F14' C22 1.315(9)
F15' C22 1.375(9)
F16 C23 1.335(4)
F17 C23 1.341(4)
F18 C23 1.327(4)
N1 C1 1.338(4)
N1 C2 1.472(4)
N1 C4 1.472(4)
O1 C1 1.400(3)
O2 C1 1.201(4)
C2 C3 1.507(5)
C2 H2A 0.9900
C2 H2B 0.9900
C3 H3A 0.9800
C3 H3B 0.9800
C3 H3C 0.9800
C4 C5 1.496(5)
C4 H4A 0.9900
C4 H4B 0.9900
C5 H5A 0.9800
C5 H5B 0.9800
C5 H5C 0.9800
C6 C7 1.417(4)
C6 C11 1.422(4)
C7 C8 1.387(4)
C7 C12 1.512(4)
C8 C9 1.382(4)
C8 H8 0.9500
C9 C10 1.378(4)
C9 C13 1.489(5)
C10 C11 1.385(4)
C10 H10 0.9500
C11 C14 1.520(4)
C15 C16 1.409(4)
C15 C20 1.412(4)
C16 C17 1.388(4)
C16 C21 1.496(5)
C17 C18 1.376(5)
C17 H17 0.9500
C18 C19 1.377(5)
C18 C22 1.499(5)
C19 C20 1.377(4)
C19 H19 0.9500
C20 C23 1.506(4)

loop_
_geom_torsion_atom_site_label_1
_geom_torsion_atom_site_label_2
_geom_torsion_atom_site_label_3
_geom_torsion_atom_site_label_4
_geom_torsion
C15 B1 O1 C1 11.8(4)
C6 B1 O1 C1 -171.5(2)
C2 N1 C1 O2 177.9(3)
C4 N1 C1 O2 -1.0(5)
C2 N1 C1 O1 -1.6(4)
C4 N1 C1 O1 179.5(2)
B1 O1 C1 O2 22.7(4)
B1 O1 C1 N1 -157.7(3)
C1 N1 C2 C3 106.9(4)
C4 N1 C2 C3 -74.1(4)
C1 N1 C4 C5 76.4(4)
C2 N1 C4 C5 -102.6(3)
O1 B1 C6 C7 -137.7(3)
C15 B1 C6 C7 38.7(4)
O1 B1 C6 C11 34.9(4)
C15 B1 C6 C11 -148.7(3)
C11 C6 C7 C8 -4.3(4)
B1 C6 C7 C8 168.6(3)
C11 C6 C7 C12 176.3(3)
B1 C6 C7 C12 -10.7(4)
C6 C7 C8 C9 0.5(4)
C12 C7 C8 C9 179.9(3)
C7 C8 C9 C10 2.9(4)
C7 C8 C9 C13 -176.5(3)
C8 C9 C10 C11 -2.3(4)
C13 C9 C10 C11 177.2(3)
C9 C10 C11 C6 -1.9(4)
C9 C10 C11 C14 177.4(3)
C7 C6 C11 C10 5.0(4)
B1 C6 C11 C10 -168.2(3)
C7 C6 C11 C14 -174.2(3)
B1 C6 C11 C14 12.6(4)
C8 C7 C12 F1 120.7(3)
C6 C7 C12 F1 -59.9(4)
C8 C7 C12 F3 1.5(4)
C6 C7 C12 F3 -179.1(3)
C8 C7 C12 F2 -118.3(3)
C6 C7 C12 F2 61.1(4)
C10 C9 C13 F4 149.8(3)
C8 C9 C13 F4 -30.8(5)
C10 C9 C13 F6 25.7(5)
C8 C9 C13 F6 -154.9(3)
C10 C9 C13 F5 -91.6(4)
C8 C9 C13 F5 87.8(4)
C10 C11 C14 F7 87.4(3)
C6 C11 C14 F7 -93.4(3)
C10 C11 C14 F9 -148.8(3)
C6 C11 C14 F9 30.4(4)
C10 C11 C14 F8 -30.5(3)
C6 C11 C14 F8 148.7(3)
O1 B1 C15 C16 -115.4(3)
C6 B1 C15 C16 68.5(4)
O1 B1 C15 C20 63.1(4)
C6 B1 C15 C20 -113.0(3)
C20 C15 C16 C17 -0.7(4)
B1 C15 C16 C17 177.9(3)
C20 C15 C16 C21 179.1(3)
B1 C15 C16 C21 -2.3(4)
C15 C16 C17 C18 0.4(5)
C21 C16 C17 C18 -179.5(3)
C16 C17 C18 C19 -0.1(5)
C16 C17 C18 C22 -179.6(3)
C17 C18 C19 C20 0.2(5)
C22 C18 C19 C20 179.8(3)
C18 C19 C20 C15 -0.6(5)
C18 C19 C20 C23 -178.9(3)
C16 C15 C20 C19 0.9(4)
B1 C15 C20 C19 -177.7(3)
C16 C15 C20 C23 179.0(3)
B1 C15 C20 C23 0.4(4)
C17 C16 C21 F12 -52.9(11)
C15 C16 C21 F12 127.2(11)
C17 C16 C21 F10 159.7(12)
C15 C16 C21 F10 -20.1(12)
C17 C16 C21 F10' 100.0(6)
C15 C16 C21 F10' -79.9(6)
C17 C16 C21 F12' -24.8(5)
C15 C16 C21 F12' 155.3(4)
C17 C16 C21 F11' -139.3(4)
C15 C16 C21 F11' 40.8(5)
C17 C16 C21 F11 49.8(12)
C15 C16 C21 F11 -130.1(11)
C17 C18 C22 F13' 97.0(10)
C19 C18 C22 F13' -82.5(10)
C17 C18 C22 F14 -97.4(8)
C19 C18 C22 F14 83.1(8)
C17 C18 C22 F13 26.6(10)
C19 C18 C22 F13 -152.9(9)
C17 C18 C22 F14' -138.1(10)
C19 C18 C22 F14' 42.4(11)
C17 C18 C22 F15' -19.8(10)
C19 C18 C22 F15' 160.6(9)
C17 C18 C22 F15 141.4(7)
C19 C18 C22 F15 -38.1(8)
C19 C20 C23 F18 -168.1(3)
C15 C20 C23 F18 13.6(4)
C19 C20 C23 F16 -46.9(4)
C15 C20 C23 F16 134.9(3)
C19 C20 C23 F17 71.2(4)
C15 C20 C23 F17 -107.1(3)
